data_7203726
loop_
_publ_author_name
'Simonov, Sergey V.'
'Shevyakova, Irina Yu.'
'Zorina, Leokadiya V.'
'Khasanov, Salavat S.'
'Buravov, Lev I.'
'Emel'yanov, Vyacheslav A.'
'Canadell, Enric'
'Shibaeva, Rimma P.'
'Yagubskii, Eduard B.'

_publ_section_title
;
 Variety of molecular conducting layers in the family of radical cation
 salts based on BEDT-TTF with the metal mononitrosyl complex
 [OsNOCl5]2--
;
_journal_issue 25
_journal_name_full 'Journal of Materials Chemistry'
_journal_page_first 2476
_journal_paper_doi 10.1039/b419134j
_journal_volume 15
_journal_year 2005
_chemical_formula_moiety '(C10 H8 S8)2, OsNOCl5'
_chemical_formula_sum 'C20 H16 Cl5 N O Os S8'
_chemical_formula_weight 1166.74
_chemical_name_systematic
;
?
;
_space_group_IT_number 2
_symmetry_cell_setting triclinic
_symmetry_space_group_name_Hall '-P 1'
_symmetry_space_group_name_H-M 'P -1'
_atom_sites_solution_hydrogens geom
_atom_sites_solution_primary direct
_atom_sites_solution_secondary difmap
_audit_creation_method SHELXL-97
_cell_angle_alpha 110.410(4)
_cell_angle_beta 98.410(4)
_cell_angle_gamma 103.834(4)
_cell_formula_units_Z 1
_cell_length_a 8.7249(3)
_cell_length_b 10.3380(5)
_cell_length_c 11.0927(6)
_cell_measurement_reflns_used 25
_cell_measurement_temperature 291(2)
_cell_measurement_theta_max 20
_cell_measurement_theta_min 18
_cell_volume 881.06(8)
_computing_cell_refinement 'CAD4 Express (Enraf Nonius, 1994)'
_computing_data_collection 'CAD4 Express (Enraf Nonius, 1994)'
_computing_data_reduction 'XCAD4 (Harms & Wocadlo, 1995)'
_computing_molecular_graphics 'Ortep-3 for Windows (Farrugia, 1997)'
_computing_publication_material 'SHELXL-97 (Sheldrick, 1997)'
_computing_structure_refinement 'SHELXL-97 (Sheldrick, 1997)'
_computing_structure_solution 'SHELXS-97 (Sheldrick, 1997)'
_diffrn_ambient_temperature 291(2)
_diffrn_detector 'scintillation LiI'
_diffrn_detector_dtime 1.195
_diffrn_measured_fraction_theta_full 0.997
_diffrn_measured_fraction_theta_max 0.997
_diffrn_measurement_device '\k-geometry diffractometer'
_diffrn_measurement_device_type 'Enraf Nonius CAD4'
_diffrn_measurement_method 'non-profiled omega scans'
_diffrn_radiation_monochromator graphite
_diffrn_radiation_probe x-ray
_diffrn_radiation_type Mok\a
_diffrn_radiation_wavelength 0.71073
_diffrn_reflns_av_R_equivalents 0.0212
_diffrn_reflns_av_sigmaI/netI 0.0292
_diffrn_reflns_limit_h_max 12
_diffrn_reflns_limit_h_min -12
_diffrn_reflns_limit_k_max 14
_diffrn_reflns_limit_k_min -14
_diffrn_reflns_limit_l_max 15
_diffrn_reflns_limit_l_min -15
_diffrn_reflns_number 10214
_diffrn_reflns_theta_full 30.01
_diffrn_reflns_theta_max 30.01
_diffrn_reflns_theta_min 2.02
_diffrn_source 'Enraf Nonius FR590'
_diffrn_standards_decay_% 0
_diffrn_standards_interval_time 9000
_diffrn_standards_number 3
_exptl_absorpt_coefficient_mu 4.971
_exptl_absorpt_correction_T_max 0.6919
_exptl_absorpt_correction_T_min 0.3696
_exptl_absorpt_correction_type psi-scan
_exptl_absorpt_process_details
;
aplication absorption correction procedure based on psi-scans data
using WinGX facilities
;
_exptl_crystal_colour black
_exptl_crystal_density_diffrn 2.199
_exptl_crystal_density_method 'not measured'
_exptl_crystal_description plate
_exptl_crystal_F_000 568
_exptl_crystal_size_max 0.25
_exptl_crystal_size_mid 0.20
_exptl_crystal_size_min 0.08
_refine_diff_density_max 2.411
_refine_diff_density_min -1.130
_refine_diff_density_rms 0.121
_refine_ls_extinction_coef 0.0031(7)
_refine_ls_extinction_expression Fc^*^=kFc[1+0.001xFc^2^\l^3^/sin(2\q)]^-1/4^
_refine_ls_extinction_method SHELXL
_refine_ls_goodness_of_fit_ref 1.075
_refine_ls_hydrogen_treatment constr
_refine_ls_matrix_type full
_refine_ls_number_parameters 215
_refine_ls_number_reflns 5134
_refine_ls_number_restraints 0
_refine_ls_restrained_S_all 1.075
_refine_ls_R_factor_all 0.0258
_refine_ls_R_factor_gt 0.0247
_refine_ls_shift/su_max 0.000
_refine_ls_shift/su_mean 0.000
_refine_ls_structure_factor_coef Fsqd
_refine_ls_weighting_details 'calc w=1/[\s^2^(Fo^2^)+(0.0392P)^2^+0.1655P] where P=(Fo^2^+2Fc^2^)/3'
_refine_ls_weighting_scheme calc
_refine_ls_wR_factor_gt 0.0630
_refine_ls_wR_factor_ref 0.0633
_reflns_number_gt 5031
_reflns_number_total 5134
_reflns_threshold_expression >2sigma(I)
_cod_data_source_file b419134j.txt
_cod_data_source_block beta-(BEDT-TTF)2[OsNOCl5]
_cod_original_cell_volume 881.06(7)
_cod_original_sg_symbol_H-M P-1
_cod_original_formula_sum 'C20 H16 Cl5 N1 O1 Os1 S8'
_cod_database_code 7203726

loop_
_symmetry_equiv_pos_as_xyz
'x, y, z'
'-x, -y, -z'

loop_
_atom_site_label
_atom_site_type_symbol
_atom_site_fract_x
_atom_site_fract_y
_atom_site_fract_z
_atom_site_U_iso_or_equiv
_atom_site_adp_type
_atom_site_occupancy
_atom_site_symmetry_multiplicity
_atom_site_calc_flag
_atom_site_refinement_flags
_atom_site_disorder_assembly
_atom_site_disorder_group
Os1 Os 0.0000 0.0000 0.0000 0.02431(5) Uani 1 2 d S . .
Cl1 Cl 0.18543(9) 0.02682(8) 0.19303(7) 0.04111(15) Uani 1 1 d . . .
Cl2 Cl 0.18007(10) 0.21811(8) 0.00991(8) 0.04422(15) Uani 1 1 d . . .
Cl3 Cl 0.1380(3) -0.1313(3) -0.1374(3) 0.0286(6) Uani 0.50 1 d P . .
O1 O -0.1628(16) 0.1521(14) 0.1640(12) 0.050(2) Uani 0.50 1 d P . .
N1 N -0.1183(17) 0.1034(11) 0.1057(10) 0.043(3) Uani 0.50 1 d P . .
S1 S 0.28993(9) 0.65808(8) 0.59243(7) 0.03507(13) Uani 1 1 d . . .
S2 S 0.18747(8) 0.39091(7) 0.35347(6) 0.03203(12) Uani 1 1 d . . .
S3 S 0.47699(9) 0.51445(7) 0.75258(6) 0.03436(13) Uani 1 1 d . . .
S4 S 0.36957(8) 0.24005(7) 0.52058(6) 0.03128(12) Uani 1 1 d . . .
S5 S 0.08428(12) 0.80232(9) 0.48862(10) 0.05029(19) Uani 1 1 d . . .
S6 S -0.02643(10) 0.49423(9) 0.19812(9) 0.04730(18) Uani 1 1 d . . .
S7 S 0.63720(10) 0.40622(9) 0.93387(7) 0.04026(15) Uani 1 1 d . . .
S8 S 0.51612(10) 0.08493(8) 0.66568(7) 0.03971(15) Uani 1 1 d . . .
C1 C 0.2930(3) 0.4821(3) 0.5182(2) 0.0280(4) Uani 1 1 d . . .
C2 C 0.3722(3) 0.4183(3) 0.5880(2) 0.0281(4) Uani 1 1 d . . .
C3 C 0.1488(3) 0.6497(3) 0.4591(3) 0.0336(5) Uani 1 1 d . . .
C4 C 0.1032(3) 0.5257(3) 0.3481(3) 0.0330(5) Uani 1 1 d . . .
C5 C 0.5286(3) 0.3707(3) 0.7752(2) 0.0291(4) Uani 1 1 d . . .
C6 C 0.4809(3) 0.2441(3) 0.6661(2) 0.0300(4) Uani 1 1 d . . .
C7 C -0.0146(5) 0.7803(4) 0.3224(4) 0.0519(8) Uani 1 1 d . . .
H7A H -0.1318 0.7453 0.3095 0.062 Uiso 1 1 calc R . .
H7B H 0.0118 0.8750 0.3182 0.062 Uiso 1 1 calc R . .
C8 C 0.0311(4) 0.6790(4) 0.2104(4) 0.0451(7) Uani 1 1 d . . .
H8A H 0.1482 0.7135 0.2224 0.054 Uiso 1 1 calc R . .
H8B H -0.0210 0.6804 0.1276 0.054 Uiso 1 1 calc R . .
C9 C 0.6047(5) 0.2277(4) 0.9390(3) 0.0513(8) Uani 1 1 d . . .
H9A H 0.7077 0.2071 0.9432 0.062 Uiso 1 1 calc R . .
H9B H 0.5744 0.2322 1.0208 0.062 Uiso 1 1 calc R . .
C10 C 0.4786(4) 0.1031(4) 0.8259(4) 0.0464(7) Uani 1 1 d . . .
H10A H 0.3724 0.1163 0.8276 0.056 Uiso 1 1 calc R . .
H10B H 0.4759 0.0140 0.8377 0.056 Uiso 1 1 calc R . .

loop_
_atom_site_aniso_label
_atom_site_aniso_U_11
_atom_site_aniso_U_22
_atom_site_aniso_U_33
_atom_site_aniso_U_23
_atom_site_aniso_U_13
_atom_site_aniso_U_12
Os1 0.02752(7) 0.02250(7) 0.02172(7) 0.00838(5) 0.00122(4) 0.00942(4)
Cl1 0.0486(4) 0.0411(3) 0.0317(3) 0.0138(3) -0.0032(3) 0.0199(3)
Cl2 0.0492(4) 0.0354(3) 0.0450(4) 0.0177(3) 0.0050(3) 0.0095(3)
Cl3 0.0336(7) 0.0272(16) 0.0222(18) 0.0032(13) 0.0067(10) 0.0148(9)
O1 0.067(6) 0.038(4) 0.037(5) 0.010(4) 0.004(3) 0.013(3)
N1 0.066(7) 0.020(4) 0.019(4) 0.002(3) -0.011(3) -0.010(3)
S1 0.0396(3) 0.0335(3) 0.0298(3) 0.0096(2) 0.0036(2) 0.0150(2)
S2 0.0348(3) 0.0306(3) 0.0275(3) 0.0116(2) -0.0018(2) 0.0104(2)
S3 0.0429(3) 0.0342(3) 0.0240(3) 0.0071(2) 0.0003(2) 0.0203(3)
S4 0.0328(3) 0.0321(3) 0.0243(3) 0.0075(2) -0.0002(2) 0.0121(2)
S5 0.0559(4) 0.0404(4) 0.0581(5) 0.0191(4) 0.0075(4) 0.0262(3)
S6 0.0442(4) 0.0425(4) 0.0489(4) 0.0249(3) -0.0127(3) 0.0073(3)
S7 0.0483(4) 0.0423(4) 0.0268(3) 0.0106(3) -0.0039(3) 0.0210(3)
S8 0.0524(4) 0.0335(3) 0.0319(3) 0.0095(3) 0.0034(3) 0.0209(3)
C1 0.0277(10) 0.0312(11) 0.0237(10) 0.0112(8) 0.0021(8) 0.0095(8)
C2 0.0262(10) 0.0339(11) 0.0239(10) 0.0107(9) 0.0024(8) 0.0122(8)
C3 0.0299(11) 0.0349(12) 0.0411(13) 0.0196(11) 0.0072(10) 0.0134(9)
C4 0.0290(10) 0.0354(12) 0.0354(12) 0.0190(10) -0.0004(9) 0.0093(9)
C5 0.0294(10) 0.0334(11) 0.0249(10) 0.0104(9) 0.0026(8) 0.0148(9)
C6 0.0280(10) 0.0338(12) 0.0283(11) 0.0116(9) 0.0022(8) 0.0139(9)
C7 0.0578(19) 0.062(2) 0.065(2) 0.0441(19) 0.0248(17) 0.0356(17)
C8 0.0459(15) 0.0492(17) 0.0554(18) 0.0349(15) 0.0141(13) 0.0195(13)
C9 0.085(3) 0.0529(18) 0.0307(13) 0.0221(13) 0.0161(15) 0.0378(18)
C10 0.0507(16) 0.0487(17) 0.0545(18) 0.0295(15) 0.0252(14) 0.0207(14)

loop_
_atom_type_symbol
_atom_type_description
_atom_type_scat_dispersion_real
_atom_type_scat_dispersion_imag
_atom_type_scat_source
C C 0.0033 0.0016 'International Tables Vol C Tables 4.2.6.8 and 6.1.1.4'
H H 0.0000 0.0000 'International Tables Vol C Tables 4.2.6.8 and 6.1.1.4'
Cl Cl 0.1484 0.1585 'International Tables Vol C Tables 4.2.6.8 and 6.1.1.4'
N N 0.0061 0.0033 'International Tables Vol C Tables 4.2.6.8 and 6.1.1.4'
O O 0.0106 0.0060 'International Tables Vol C Tables 4.2.6.8 and 6.1.1.4'
Os Os -1.2165 7.6030 'International Tables Vol C Tables 4.2.6.8 and 6.1.1.4'
S S 0.1246 0.1234 'International Tables Vol C Tables 4.2.6.8 and 6.1.1.4'

loop_
_geom_angle_atom_site_label_1
_geom_angle_atom_site_label_2
_geom_angle_atom_site_label_3
_geom_angle
_geom_angle_site_symmetry_1
_geom_angle_site_symmetry_3
_geom_angle_publ_flag
N1 Os1 N1 180.0(6) 2 . ?
N1 Os1 Cl3 177.9(4) 2 2 ?
N1 Os1 Cl3 2.1(4) . 2 ?
N1 Os1 Cl3 2.1(4) 2 . ?
N1 Os1 Cl3 177.9(4) . . ?
Cl3 Os1 Cl3 180.00(12) 2 . ?
N1 Os1 Cl1 90.9(4) 2 2 ?
N1 Os1 Cl1 89.1(4) . 2 ?
Cl3 Os1 Cl1 91.04(7) 2 2 ?
Cl3 Os1 Cl1 88.96(7) . 2 ?
N1 Os1 Cl1 89.1(4) 2 . ?
N1 Os1 Cl1 90.9(4) . . ?
Cl3 Os1 Cl1 88.96(7) 2 . ?
Cl3 Os1 Cl1 91.04(7) . . ?
Cl1 Os1 Cl1 180.0 2 . ?
N1 Os1 Cl2 88.2(4) 2 . ?
N1 Os1 Cl2 91.8(4) . . ?
Cl3 Os1 Cl2 91.09(8) 2 . ?
Cl3 Os1 Cl2 88.91(8) . . ?
Cl1 Os1 Cl2 92.17(3) 2 . ?
Cl1 Os1 Cl2 87.83(3) . . ?
N1 Os1 Cl2 91.8(4) 2 2 ?
N1 Os1 Cl2 88.2(4) . 2 ?
Cl3 Os1 Cl2 88.91(8) 2 2 ?
Cl3 Os1 Cl2 91.09(8) . 2 ?
Cl1 Os1 Cl2 87.83(3) 2 2 ?
Cl1 Os1 Cl2 92.17(3) . 2 ?
Cl2 Os1 Cl2 180.00(3) . 2 ?
N1 Cl3 Os1 8.8(18) 2 . ?
Cl3 O1 N1 4.4(11) 2 . ?
Cl3 N1 O1 4.1(11) 2 . ?
Cl3 N1 Os1 169(2) 2 . ?
O1 N1 Os1 172(2) . . ?
C1 S1 C3 95.71(12) . . ?
C1 S2 C4 95.30(12) . . ?
C2 S3 C5 96.04(12) . . ?
C2 S4 C6 95.40(12) . . ?
C3 S5 C7 103.58(16) . . ?
C4 S6 C8 97.43(15) . . ?
C5 S7 C9 104.42(14) . . ?
C6 S8 C10 96.90(14) . . ?
C2 C1 S2 122.7(2) . . ?
C2 C1 S1 121.98(19) . . ?
S2 C1 S1 115.25(14) . . ?
C1 C2 S4 123.65(19) . . ?
C1 C2 S3 121.0(2) . . ?
S4 C2 S3 115.36(14) . . ?
C4 C3 S5 129.0(2) . . ?
C4 C3 S1 115.9(2) . . ?
S5 C3 S1 115.09(17) . . ?
C3 C4 S2 117.27(19) . . ?
C3 C4 S6 125.0(2) . . ?
S2 C4 S6 117.67(16) . . ?
C6 C5 S3 115.95(18) . . ?
C6 C5 S7 127.5(2) . . ?
S3 C5 S7 116.51(14) . . ?
C5 C6 S4 117.19(19) . . ?
C5 C6 S8 124.06(19) . . ?
S4 C6 S8 118.68(15) . . ?
C8 C7 S5 115.3(2) . . ?
C7 C8 S6 113.2(2) . . ?
C10 C9 S7 116.6(2) . . ?
C9 C10 S8 113.0(2) . . ?

loop_
_geom_bond_atom_site_label_1
_geom_bond_atom_site_label_2
_geom_bond_distance
_geom_bond_site_symmetry_2
_geom_bond_publ_flag
Os1 N1 1.895(11) 2 ?
Os1 N1 1.895(11) . ?
Os1 Cl3 2.343(2) 2 ?
Os1 Cl3 2.343(2) . ?
Os1 Cl1 2.3743(6) 2 ?
Os1 Cl1 2.3743(6) . ?
Os1 Cl2 2.3763(8) . ?
Os1 Cl2 2.3763(8) 2 ?
Cl3 N1 0.455(9) 2 ?
O1 Cl3 0.421(8) 2 ?
O1 N1 0.873(12) . ?
N1 Cl3 0.455(9) 2 ?
S1 C1 1.724(3) . ?
S1 C3 1.743(3) . ?
S2 C1 1.723(2) . ?
S2 C4 1.738(3) . ?
S3 C2 1.723(2) . ?
S3 C5 1.738(3) . ?
S4 C2 1.723(3) . ?
S4 C6 1.740(2) . ?
S5 C3 1.741(3) . ?
S5 C7 1.828(4) . ?
S6 C4 1.746(3) . ?
S6 C8 1.805(3) . ?
S7 C5 1.740(2) . ?
S7 C9 1.822(4) . ?
S8 C6 1.743(3) . ?
S8 C10 1.808(3) . ?
C1 C2 1.389(3) . ?
C3 C4 1.353(4) . ?
C5 C6 1.356(3) . ?
C7 C8 1.496(5) . ?
C9 C10 1.495(5) . ?

loop_
_geom_hbond_atom_site_label_D
_geom_hbond_atom_site_label_H
_geom_hbond_atom_site_label_A
_geom_hbond_distance_DH
_geom_hbond_distance_HA
_geom_hbond_distance_DA
_geom_hbond_angle_DHA
_geom_hbond_site_symmetry_A
C7 H7B Cl1 0.97 2.77 3.572(4) 140.2 1_565
C8 H8A Cl1 0.97 3.31 3.609(3) 100.0 1_565
C8 H8B Cl2 0.97 2.56 3.455(3) 153.6 2_565
C8 H8A S7 0.97 2.93 3.647(3) 131.3 2_666
C9 H9A O1 0.97 2.84 3.405(15) 117.9 1_656
C9 H9A N1 0.97 2.83 3.570(14) 133.3 1_656
C9 H9A Cl1 0.97 2.82 3.581(4) 136.1 2_656
C9 H9A Cl3 0.97 2.81 3.468(4) 125.7 2_656
C10 H10B Cl1 0.97 3.13 3.508(3) 104.8 2_656
C10 H10A Cl3 0.97 3.05 3.530(4) 112.0 1_556
C10 H10B O1 0.97 2.85 3.373(14) 114.7 2_556
